data_4517620
loop_
_publ_author_name
'Zada, Muhammad'
'Vignesh, Arumugam'
'Guo, Liwei'
'Zhang, Randi'
'Zhang, Wenjuan'
'Ma, Yanping'
'Sun, Yang'
'Sun, Wen-Hua'

_publ_section_title
;
 Sterically and Electronically Modified Aryliminopyridyl-Nickel Bromide
 Precatalysts for an Access to Branched Polyethylene with Vinyl/Vinylene
 End Groups
;
_journal_name_full 'ACS Omega'
_journal_paper_doi 10.1021/acsomega.0c01208
_journal_year 2020
_chemical_formula_moiety 'C43 H37 Br2 F N2 Ni O'
_chemical_formula_sum 'C43 H37 Br2 F N2 Ni O'
_chemical_formula_weight 835.27
_space_group_crystal_system monoclinic
_space_group_IT_number 14
_space_group_name_Hall '-P 2ybc'
_space_group_name_H-M_alt 'P 1 21/c 1'
_atom_sites_solution_hydrogens mixed
_atom_sites_solution_primary iterative
_audit_creation_date 2018-12-25
_audit_creation_method
;
Olex2 1.2
(compiled 2018.05.29 svn.r3508 for OlexSys, GUI svn.r5506)
;
_cell_angle_alpha 90
_cell_angle_beta 92.195(3)
_cell_angle_gamma 90
_cell_formula_units_Z 4
_cell_length_a 15.6936(4)
_cell_length_b 18.8357(5)
_cell_length_c 14.8346(7)
_cell_measurement_reflns_used 14134
_cell_measurement_temperature 170.01(10)
_cell_measurement_theta_max 28.3440
_cell_measurement_theta_min 3.5760
_cell_volume 4381.9(3)
_computing_cell_refinement 'CrysAlisPro 1.171.39.45i (Rigaku OD, 2018)'
_computing_data_collection 'CrysAlisPro 1.171.39.45i (Rigaku OD, 2018)'
_computing_data_reduction 'CrysAlisPro 1.171.39.45i (Rigaku OD, 2018)'
_computing_molecular_graphics 'Olex2 (Dolomanov et al., 2009)'
_computing_publication_material 'Olex2 (Dolomanov et al., 2009)'
_computing_structure_refinement 'ShelXL (Sheldrick, 2015)'
_computing_structure_solution 'olex2.solve (Bourhis et al., 2015)'
_diffrn_ambient_environment N~2~
_diffrn_ambient_temperature 170.01(10)
_diffrn_detector 'CCD plate'
_diffrn_measured_fraction_theta_full 0.997
_diffrn_measured_fraction_theta_max 0.898
_diffrn_measurement_details
;
List of Runs (angles in degrees, time in seconds):

  # Type    Start    End  Width  t~exp~   \w     \q     \k     \f   Frames
--------------------------------------------------------------------------
  1  \w     56.00  82.00   0.50   13.00    --    5.00  45.00   0.00   52
  2  \w   -101.00  71.00   0.50   13.00    --  -14.80  45.00 150.00  344
  3  \w   -104.00 -66.00   0.50   13.00    --  -14.80  45.00 120.00   76
  4  \w      4.00  54.00   0.50   13.00    --  -14.80  45.00 120.00  100
  5  \w    -32.00  73.00   0.50   13.00    --  -14.80  45.00   0.00  210
  6  \w    -81.00 -55.00   0.50   13.00    --  -14.80  45.00   0.00   52
;
_diffrn_measurement_device 'four-circle diffractometer'
_diffrn_measurement_device_type 'XtaLAB AFC10 (RCD3): fixed-chi single'
_diffrn_measurement_method '\w scans'
_diffrn_orient_matrix_type 'CrysAlisPro convention (1999,Acta A55,543-557)'
_diffrn_orient_matrix_UB_11 0.0044846000
_diffrn_orient_matrix_UB_12 0.0078979000
_diffrn_orient_matrix_UB_13 0.0467235000
_diffrn_orient_matrix_UB_21 -0.0142768000
_diffrn_orient_matrix_UB_22 0.0351573000
_diffrn_orient_matrix_UB_23 -0.0087209000
_diffrn_orient_matrix_UB_31 -0.0426524000
_diffrn_orient_matrix_UB_32 -0.0108926000
_diffrn_orient_matrix_UB_33 0.0059029000
_diffrn_radiation_monochromator mirror
_diffrn_radiation_probe x-ray
_diffrn_radiation_type MoK\a
_diffrn_radiation_wavelength 0.71073
_diffrn_reflns_av_R_equivalents 0.0562
_diffrn_reflns_av_unetI/netI 0.0687
_diffrn_reflns_Laue_measured_fraction_full 0.997
_diffrn_reflns_Laue_measured_fraction_max 0.898
_diffrn_reflns_limit_h_max 22
_diffrn_reflns_limit_h_min -22
_diffrn_reflns_limit_k_max 26
_diffrn_reflns_limit_k_min -23
_diffrn_reflns_limit_l_max 19
_diffrn_reflns_limit_l_min -21
_diffrn_reflns_number 46334
_diffrn_reflns_point_group_measured_fraction_full 0.997
_diffrn_reflns_point_group_measured_fraction_max 0.898
_diffrn_reflns_theta_full 25.242
_diffrn_reflns_theta_max 30.625
_diffrn_reflns_theta_min 3.495
_diffrn_source 'Rotating-anode X-ray tube'
_diffrn_source_type 'Rigaku (Mo) X-ray Source'
_exptl_absorpt_coefficient_mu 2.301
_exptl_absorpt_correction_T_max 1.00000
_exptl_absorpt_correction_T_min 0.54379
_exptl_absorpt_correction_type multi-scan
_exptl_absorpt_process_details
;
CrysAlisPro 1.171.39.45i (Rigaku Oxford Diffraction, 2018)
Empirical absorption correction using spherical harmonics,
 implemented in SCALE3 ABSPACK scaling algorithm.
;
_exptl_crystal_colour yellow
_exptl_crystal_colour_primary yellow
_exptl_crystal_density_diffrn 1.266
_exptl_crystal_description block
_exptl_crystal_F_000 1696
_exptl_crystal_size_max 0.232
_exptl_crystal_size_mid 0.168
_exptl_crystal_size_min 0.082
_refine_diff_density_max 0.901
_refine_diff_density_min -1.112
_refine_diff_density_rms 0.080
_refine_ls_extinction_method none
_refine_ls_goodness_of_fit_ref 1.040
_refine_ls_hydrogen_treatment constr
_refine_ls_matrix_type full
_refine_ls_number_parameters 453
_refine_ls_number_reflns 12143
_refine_ls_number_restraints 0
_refine_ls_restrained_S_all 1.040
_refine_ls_R_factor_all 0.1089
_refine_ls_R_factor_gt 0.0615
_refine_ls_shift/su_max 0.001
_refine_ls_shift/su_mean 0.000
_refine_ls_structure_factor_coef Fsqd
_refine_ls_weighting_details 'w=1/[\s^2^(Fo^2^)+(0.0579P)^2^+5.0062P] where P=(Fo^2^+2Fc^2^)/3'
_refine_ls_weighting_scheme calc
_refine_ls_wR_factor_gt 0.1333
_refine_ls_wR_factor_ref 0.1496
_reflns_Friedel_coverage 0.000
_reflns_number_gt 7254
_reflns_number_total 12143
_reflns_threshold_expression 'I > 2\s(I)'
_cod_data_source_file ao0c01208_si_002.cif
_cod_data_source_block Ni5
_cod_database_code 4517620
_shelx_shelxl_version_number 2016/6
_chemical_oxdiff_formula 'C H N Ni F Br'
_shelx_space_group_comment
;
The symmetry employed for this shelxl refinement is uniquely defined
by the following loop, which should always be used as a source of
symmetry information in preference to the above space-group names.
They are only intended as comments.
;
_reflns_odcompleteness_completeness 99.74
_reflns_odcompleteness_iscentric 1
_reflns_odcompleteness_theta 27.82
_olex2_refinement_description
;
1. Fixed Uiso
 At 1.2 times of:
  All C(H) groups, All C(H,H) groups
 At 1.5 times of:
  All C(H,H,H) groups, All O(H,H) groups
2.a Rotating group:
 O1(H1A,H1B)
2.b Ternary CH refined with riding coordinates:
 C29(H29), C14(H14)
2.c Secondary CH2 refined with riding coordinates:
 C22(H22A,H22B), C21(H21A,H21B), C37(H37A,H37B), C36(H36A,H36B)
2.d Aromatic/amide H refined with riding coordinates:
 C10(H10), C12(H12), C27(H27), C42(H42), C31(H31), C40(H40), C39(H39),
 C41(H41), C4(H4), C16(H16), C1(H1), C24(H24), C19(H19), C25(H25), C26(H26),
 C32(H32), C34(H34), C18(H18), C3(H3), C33(H33), C17(H17), C2(H2)
2.e Idealised Me refined as rotating group:
 C7(H7A,H7B,H7C)
;
_olex2_submission_special_instructions 'No special instructions were received'
_oxdiff_exptl_absorpt_empirical_details
;
Empirical correction (ABSPACK) includes:
- Absorption correction using spherical harmonics
- Frame scaling
;
_oxdiff_exptl_absorpt_empirical_full_max 3.933
_oxdiff_exptl_absorpt_empirical_full_min 0.403

loop_
_space_group_symop_operation_xyz
'x, y, z'
'-x, y+1/2, -z+1/2'
'-x, -y, -z'
'x, -y-1/2, z-1/2'

loop_
_atom_site_label
_atom_site_type_symbol
_atom_site_fract_x
_atom_site_fract_y
_atom_site_fract_z
_atom_site_U_iso_or_equiv
_atom_site_adp_type
_atom_site_occupancy
_atom_site_site_symmetry_order
_atom_site_calc_flag
_atom_site_refinement_flags_posn
_atom_site_refinement_flags_adp
_atom_site_refinement_flags_occupancy
_atom_site_disorder_assembly
_atom_site_disorder_group
Br2 Br 0.59815(2) 0.45973(2) 0.54787(3) 0.05333(14) Uani 1 1 d . . . . .
Br1 Br 0.50653(3) 0.61743(2) 0.65144(4) 0.05804(15) Uani 1 1 d . . . . .
Ni1 Ni 0.55234(3) 0.58332(2) 0.49798(4) 0.04256(15) Uani 1 1 d . . . . .
F1 F 0.75545(13) 0.53319(11) 0.38501(14) 0.0428(5) Uani 1 1 d . . . . .
N2 N 0.67813(17) 0.62178(14) 0.5023(2) 0.0321(7) Uani 1 1 d . . . . .
N1 N 0.53529(19) 0.68368(16) 0.4484(3) 0.0471(9) Uani 1 1 d . . . . .
O1 O 0.57608(19) 0.55055(16) 0.3616(2) 0.0649(9) Uani 1 1 d . . . . .
H1A H 0.546132 0.512907 0.346541 0.097 Uiso 1 1 d GR . . . .
H1B H 0.628561 0.535792 0.357819 0.097 Uiso 1 1 d GR . . . .
C8 C 0.7516(2) 0.58093(16) 0.5310(2) 0.0297(7) Uani 1 1 d . . . . .
C28 C 0.7595(2) 0.60049(17) 0.7859(3) 0.0345(8) Uani 1 1 d . . . . .
C11 C 0.8807(2) 0.48532(17) 0.5848(2) 0.0299(7) Uani 1 1 d . . . . .
C9 C 0.7825(2) 0.58176(16) 0.6203(2) 0.0291(7) Uani 1 1 d . . . . .
C13 C 0.7861(2) 0.53347(18) 0.4725(2) 0.0326(8) Uani 1 1 d . . . . .
C10 C 0.8477(2) 0.53391(17) 0.6445(2) 0.0309(7) Uani 1 1 d . . . . .
H10 H 0.869955 0.534714 0.703467 0.037 Uiso 1 1 calc R . . . .
C12 C 0.8487(2) 0.48521(18) 0.4964(2) 0.0308(7) Uani 1 1 d . . . . .
H12 H 0.869040 0.453356 0.454458 0.037 Uiso 1 1 calc R . . . .
C43 C 0.9802(2) 0.44533(19) 0.7119(2) 0.0349(8) Uani 1 1 d . . . . .
C29 C 0.9525(2) 0.4340(2) 0.6133(2) 0.0353(8) Uani 1 1 d . . . . .
H29 H 1.001532 0.448008 0.578480 0.042 Uiso 1 1 calc R . . . .
C15 C 0.7592(2) 0.70823(17) 0.6833(2) 0.0328(8) Uani 1 1 d . . . . .
C30 C 0.9331(3) 0.3580(2) 0.5860(3) 0.0419(9) Uani 1 1 d . . . . .
C14 C 0.7429(2) 0.62853(16) 0.6911(2) 0.0314(8) Uani 1 1 d . . . . .
H14 H 0.681301 0.623310 0.680029 0.038 Uiso 1 1 calc R . . . .
C6 C 0.6875(2) 0.68231(18) 0.4655(3) 0.0352(8) Uani 1 1 d . . . . .
C27 C 0.6985(3) 0.55402(19) 0.8169(3) 0.0467(10) Uani 1 1 d . . . . .
H27 H 0.652568 0.541189 0.778861 0.056 Uiso 1 1 calc R . . . .
C23 C 0.8300(3) 0.61804(19) 0.8430(3) 0.0405(9) Uani 1 1 d . . . . .
C5 C 0.6079(2) 0.72033(19) 0.4383(3) 0.0412(9) Uani 1 1 d . . . . .
C38 C 0.9388(3) 0.41687(19) 0.7855(3) 0.0411(9) Uani 1 1 d . . . . .
C20 C 0.8402(2) 0.73771(19) 0.6985(3) 0.0398(9) Uani 1 1 d . . . . .
C42 C 1.0481(2) 0.4912(2) 0.7276(3) 0.0446(10) Uani 1 1 d . . . . .
H42 H 1.075802 0.509407 0.678318 0.054 Uiso 1 1 calc R . . . .
C31 C 0.9823(3) 0.3259(2) 0.5215(3) 0.0526(11) Uani 1 1 d . . . . .
H31 H 1.026042 0.351232 0.495728 0.063 Uiso 1 1 calc R . . . .
C40 C 1.0358(3) 0.4832(2) 0.8856(3) 0.0524(11) Uani 1 1 d . . . . .
H40 H 1.053759 0.495419 0.943996 0.063 Uiso 1 1 calc R . . . .
C22 C 0.9069(2) 0.6626(2) 0.8192(3) 0.0459(10) Uani 1 1 d . . . . .
H22A H 0.909289 0.702773 0.860204 0.055 Uiso 1 1 calc R . . . .
H22B H 0.957365 0.634230 0.832552 0.055 Uiso 1 1 calc R . . . .
C21 C 0.9142(2) 0.6916(2) 0.7248(3) 0.0442(10) Uani 1 1 d . . . . .
H21A H 0.966514 0.718792 0.721622 0.053 Uiso 1 1 calc R . . . .
H21B H 0.917230 0.652402 0.682623 0.053 Uiso 1 1 calc R . . . .
C35 C 0.8676(3) 0.3199(2) 0.6238(3) 0.0495(10) Uani 1 1 d . . . . .
C7 C 0.7709(2) 0.7162(2) 0.4468(3) 0.0478(10) Uani 1 1 d . . . . .
H7A H 0.816475 0.684779 0.465182 0.072 Uiso 1 1 calc GR . . . .
H7B H 0.776270 0.759905 0.479742 0.072 Uiso 1 1 calc GR . . . .
H7C H 0.773513 0.725647 0.383365 0.072 Uiso 1 1 calc GR . . . .
C39 C 0.9698(3) 0.4379(2) 0.8718(3) 0.0521(11) Uani 1 1 d . . . . .
H39 H 0.943473 0.419678 0.921926 0.063 Uiso 1 1 calc R . . . .
C41 C 1.0765(3) 0.5112(2) 0.8132(3) 0.0538(11) Uani 1 1 d . . . . .
H41 H 1.121746 0.542611 0.821557 0.065 Uiso 1 1 calc R . . . .
C4 C 0.6074(3) 0.7897(2) 0.4081(3) 0.0537(11) Uani 1 1 d . . . . .
H4 H 0.658406 0.814156 0.402119 0.064 Uiso 1 1 calc R . . . .
C16 C 0.6904(3) 0.75265(19) 0.6656(3) 0.0469(10) Uani 1 1 d . . . . .
H16 H 0.636321 0.733236 0.656027 0.056 Uiso 1 1 calc R . . . .
C1 C 0.4622(3) 0.7151(2) 0.4274(4) 0.0668(15) Uani 1 1 d . . . . .
H1 H 0.412038 0.689478 0.433206 0.080 Uiso 1 1 calc R . . . .
C24 C 0.8329(3) 0.5904(2) 0.9302(3) 0.0565(12) Uani 1 1 d . . . . .
H24 H 0.878001 0.603128 0.969352 0.068 Uiso 1 1 calc R . . . .
C37 C 0.8644(3) 0.3661(2) 0.7830(3) 0.0569(12) Uani 1 1 d . . . . .
H37A H 0.885502 0.320499 0.804413 0.068 Uiso 1 1 calc R . . . .
H37B H 0.824328 0.382811 0.826448 0.068 Uiso 1 1 calc R . . . .
C36 C 0.8149(3) 0.3533(2) 0.6955(3) 0.0521(11) Uani 1 1 d . . . . .
H36A H 0.792458 0.398217 0.673092 0.062 Uiso 1 1 calc R . . . .
H36B H 0.766883 0.322611 0.706833 0.062 Uiso 1 1 calc R . . . .
C19 C 0.8494(3) 0.8112(2) 0.6939(3) 0.0540(11) Uani 1 1 d . . . . .
H19 H 0.903217 0.831209 0.702760 0.065 Uiso 1 1 calc R . . . .
C25 C 0.7728(4) 0.5459(3) 0.9601(4) 0.0700(15) Uani 1 1 d . . . . .
H25 H 0.777488 0.528550 1.018809 0.084 Uiso 1 1 calc R . . . .
C26 C 0.7048(4) 0.5260(2) 0.9047(4) 0.0659(14) Uani 1 1 d . . . . .
H26 H 0.663814 0.494760 0.924864 0.079 Uiso 1 1 calc R . . . .
C32 C 0.9666(4) 0.2566(3) 0.4953(3) 0.0693(15) Uani 1 1 d . . . . .
H32 H 1.000104 0.235117 0.452747 0.083 Uiso 1 1 calc R . . . .
C34 C 0.8524(4) 0.2508(2) 0.5965(3) 0.0664(14) Uani 1 1 d . . . . .
H34 H 0.808626 0.225015 0.621478 0.080 Uiso 1 1 calc R . . . .
C18 C 0.7803(3) 0.8547(2) 0.6763(4) 0.0658(14) Uani 1 1 d . . . . .
H18 H 0.787693 0.903683 0.674380 0.079 Uiso 1 1 calc R . . . .
C3 C 0.5299(3) 0.8228(2) 0.3868(4) 0.0718(16) Uani 1 1 d . . . . .
H3 H 0.527977 0.869446 0.366177 0.086 Uiso 1 1 calc R . . . .
C33 C 0.9019(4) 0.2198(3) 0.5320(4) 0.0783(17) Uani 1 1 d . . . . .
H33 H 0.890877 0.173373 0.513692 0.094 Uiso 1 1 calc R . . . .
C17 C 0.7009(3) 0.8261(2) 0.6618(4) 0.0644(13) Uani 1 1 d . . . . .
H17 H 0.654264 0.855467 0.649456 0.077 Uiso 1 1 calc R . . . .
C2 C 0.4565(3) 0.7846(2) 0.3971(4) 0.0810(18) Uani 1 1 d . . . . .
H2 H 0.403514 0.805042 0.383890 0.097 Uiso 1 1 calc R . . . .

loop_
_atom_site_aniso_label
_atom_site_aniso_U_11
_atom_site_aniso_U_22
_atom_site_aniso_U_33
_atom_site_aniso_U_23
_atom_site_aniso_U_13
_atom_site_aniso_U_12
Br2 0.03212(19) 0.03174(19) 0.0943(4) 0.0142(2) -0.0213(2) -0.00746(15)
Br1 0.0354(2) 0.0560(3) 0.0828(4) -0.0049(2) 0.0033(2) -0.01225(18)
Ni1 0.0265(2) 0.0258(2) 0.0741(4) 0.0111(2) -0.0153(2) -0.00487(18)
F1 0.0454(12) 0.0496(13) 0.0324(12) 0.0002(10) -0.0133(10) 0.0052(10)
N2 0.0298(14) 0.0239(14) 0.0419(18) 0.0027(12) -0.0065(13) -0.0018(11)
N1 0.0325(16) 0.0300(16) 0.078(3) 0.0141(16) -0.0148(16) -0.0008(13)
O1 0.0446(16) 0.0519(18) 0.097(3) 0.0021(17) -0.0195(17) -0.0104(14)
C8 0.0231(15) 0.0240(16) 0.042(2) 0.0033(15) -0.0050(14) -0.0043(13)
C28 0.0413(19) 0.0256(16) 0.037(2) 0.0001(15) 0.0094(16) 0.0083(15)
C11 0.0259(16) 0.0303(17) 0.034(2) 0.0023(15) 0.0009(14) 0.0018(13)
C9 0.0251(15) 0.0218(15) 0.040(2) 0.0004(14) -0.0035(14) -0.0017(13)
C13 0.0292(16) 0.0319(17) 0.036(2) 0.0026(15) -0.0066(15) -0.0059(14)
C10 0.0286(16) 0.0276(16) 0.036(2) 0.0022(15) -0.0054(14) 0.0028(14)
C12 0.0310(17) 0.0308(17) 0.031(2) 0.0033(15) 0.0044(14) 0.0016(14)
C43 0.0342(18) 0.0399(19) 0.031(2) 0.0036(16) 0.0024(15) 0.0147(15)
C29 0.0288(17) 0.045(2) 0.032(2) 0.0023(16) 0.0027(15) 0.0116(15)
C15 0.0359(18) 0.0257(16) 0.037(2) -0.0039(15) 0.0018(15) -0.0054(14)
C30 0.049(2) 0.041(2) 0.035(2) -0.0004(17) -0.0019(18) 0.0203(18)
C14 0.0253(16) 0.0229(15) 0.046(2) -0.0007(15) -0.0030(15) 0.0002(13)
C6 0.0315(17) 0.0337(18) 0.040(2) 0.0047(16) -0.0072(15) 0.0001(15)
C27 0.052(2) 0.0302(19) 0.058(3) 0.0017(18) 0.013(2) 0.0049(17)
C23 0.048(2) 0.0345(19) 0.039(2) -0.0078(17) -0.0002(18) 0.0145(17)
C5 0.0343(19) 0.0331(19) 0.056(3) 0.0102(18) -0.0078(17) 0.0012(15)
C38 0.056(2) 0.0290(18) 0.039(2) 0.0042(16) 0.0093(18) 0.0168(17)
C20 0.0362(19) 0.0379(19) 0.046(2) -0.0074(17) 0.0055(17) -0.0071(16)
C42 0.0342(19) 0.065(3) 0.035(2) 0.0050(19) -0.0008(17) 0.0087(18)
C31 0.062(3) 0.060(3) 0.036(2) -0.004(2) -0.004(2) 0.031(2)
C40 0.073(3) 0.052(2) 0.032(2) 0.0036(19) -0.011(2) 0.020(2)
C22 0.041(2) 0.048(2) 0.048(3) -0.0139(19) -0.0106(18) 0.0087(18)
C21 0.0278(18) 0.047(2) 0.057(3) -0.015(2) -0.0007(17) -0.0085(16)
C35 0.065(3) 0.034(2) 0.050(3) 0.0019(18) 0.001(2) 0.0135(19)
C7 0.035(2) 0.041(2) 0.067(3) 0.020(2) 0.0032(19) -0.0047(17)
C39 0.077(3) 0.041(2) 0.038(3) 0.0084(19) 0.009(2) 0.019(2)
C41 0.046(2) 0.061(3) 0.053(3) 0.004(2) -0.012(2) 0.007(2)
C4 0.048(2) 0.034(2) 0.079(3) 0.022(2) 0.002(2) -0.0037(18)
C16 0.043(2) 0.0264(18) 0.071(3) 0.0012(18) -0.006(2) -0.0001(16)
C1 0.038(2) 0.045(2) 0.115(5) 0.021(3) -0.018(3) 0.0023(19)
C24 0.079(3) 0.050(2) 0.040(3) -0.004(2) -0.004(2) 0.019(2)
C37 0.077(3) 0.040(2) 0.055(3) 0.002(2) 0.023(2) 0.000(2)
C36 0.061(3) 0.033(2) 0.064(3) 0.003(2) 0.018(2) -0.0011(19)
C19 0.053(3) 0.045(2) 0.064(3) -0.007(2) 0.005(2) -0.020(2)
C25 0.106(4) 0.059(3) 0.046(3) 0.007(2) 0.014(3) 0.022(3)
C26 0.081(3) 0.042(2) 0.078(4) 0.015(2) 0.032(3) 0.007(2)
C32 0.096(4) 0.066(3) 0.045(3) -0.010(3) -0.009(3) 0.044(3)
C34 0.104(4) 0.035(2) 0.060(3) -0.003(2) 0.003(3) 0.004(2)
C18 0.084(4) 0.030(2) 0.084(4) 0.004(2) 0.000(3) -0.011(2)
C3 0.057(3) 0.045(2) 0.113(5) 0.039(3) -0.006(3) 0.006(2)
C33 0.133(5) 0.043(3) 0.058(3) -0.018(2) -0.012(3) 0.026(3)
C17 0.064(3) 0.031(2) 0.097(4) 0.002(2) -0.010(3) 0.005(2)
C2 0.048(3) 0.048(3) 0.145(5) 0.037(3) -0.019(3) 0.010(2)

loop_
_atom_type_symbol
_atom_type_description
_atom_type_scat_dispersion_real
_atom_type_scat_dispersion_imag
_atom_type_scat_source
C C 0.0033 0.0016 'International Tables Vol C Tables 4.2.6.8 and 6.1.1.4'
H H 0.0000 0.0000 'International Tables Vol C Tables 4.2.6.8 and 6.1.1.4'
Br Br -0.2901 2.4595 'International Tables Vol C Tables 4.2.6.8 and 6.1.1.4'
F F 0.0171 0.0103 'International Tables Vol C Tables 4.2.6.8 and 6.1.1.4'
N N 0.0061 0.0033 'International Tables Vol C Tables 4.2.6.8 and 6.1.1.4'
Ni Ni 0.3393 1.1124 'International Tables Vol C Tables 4.2.6.8 and 6.1.1.4'
O O 0.0106 0.0060 'International Tables Vol C Tables 4.2.6.8 and 6.1.1.4'

loop_
_geom_angle_atom_site_label_1
_geom_angle_atom_site_label_2
_geom_angle_atom_site_label_3
_geom_angle
_geom_angle_site_symmetry_1
_geom_angle_site_symmetry_3
_geom_angle_publ_flag
Ni1 Br2 Ni1 87.994(18) . 3_666 ?
Br2 Ni1 Br2 92.005(18) . 3_666 ?
Br1 Ni1 Br2 91.65(2) . 3_666 ?
Br1 Ni1 Br2 93.34(2) . . ?
N2 Ni1 Br2 92.98(7) . . ?
N2 Ni1 Br2 166.36(9) . 3_666 ?
N2 Ni1 Br1 100.72(9) . . ?
N2 Ni1 O1 86.10(12) . . ?
N1 Ni1 Br2 95.19(9) . 3_666 ?
N1 Ni1 Br2 170.27(10) . . ?
N1 Ni1 Br1 92.98(11) . . ?
N1 Ni1 N2 78.58(11) . . ?
N1 Ni1 O1 87.25(14) . . ?
O1 Ni1 Br2 81.46(8) . 3_666 ?
O1 Ni1 Br2 87.36(8) . . ?
O1 Ni1 Br1 173.09(8) . . ?
C8 N2 Ni1 124.5(2) . . ?
C6 N2 Ni1 114.8(2) . . ?
C6 N2 C8 120.1(3) . . ?
C5 N1 Ni1 114.5(2) . . ?
C1 N1 Ni1 127.0(3) . . ?
C1 N1 C5 118.5(3) . . ?
Ni1 O1 H1A 111.1 . . ?
Ni1 O1 H1B 110.4 . . ?
H1A O1 H1B 103.0 . . ?
C9 C8 N2 121.5(3) . . ?
C13 C8 N2 119.5(3) . . ?
C13 C8 C9 118.5(3) . . ?
C27 C28 C14 115.6(3) . . ?
C27 C28 C23 119.0(4) . . ?
C23 C28 C14 125.4(3) . . ?
C10 C11 C29 121.9(3) . . ?
C12 C11 C10 118.3(3) . . ?
C12 C11 C29 119.8(3) . . ?
C8 C9 C10 117.5(3) . . ?
C8 C9 C14 121.7(3) . . ?
C10 C9 C14 120.6(3) . . ?
F1 C13 C8 118.1(3) . . ?
F1 C13 C12 117.7(3) . . ?
C8 C13 C12 124.2(3) . . ?
C11 C10 C9 123.3(3) . . ?
C11 C10 H10 118.4 . . ?
C9 C10 H10 118.4 . . ?
C11 C12 H12 120.9 . . ?
C13 C12 C11 118.2(3) . . ?
C13 C12 H12 120.9 . . ?
C38 C43 C29 124.8(3) . . ?
C42 C43 C29 116.0(3) . . ?
C42 C43 C38 119.1(4) . . ?
C11 C29 H29 105.5 . . ?
C43 C29 C11 110.8(3) . . ?
C43 C29 H29 105.5 . . ?
C30 C29 C11 112.6(3) . . ?
C30 C29 C43 115.9(3) . . ?
C30 C29 H29 105.5 . . ?
C20 C15 C14 122.1(3) . . ?
C16 C15 C14 118.5(3) . . ?
C16 C15 C20 119.3(3) . . ?
C31 C30 C29 118.9(4) . . ?
C35 C30 C29 121.6(3) . . ?
C35 C30 C31 119.5(4) . . ?
C28 C14 C9 112.3(3) . . ?
C28 C14 C15 112.9(3) . . ?
C28 C14 H14 104.7 . . ?
C9 C14 C15 116.3(3) . . ?
C9 C14 H14 104.7 . . ?
C15 C14 H14 104.7 . . ?
N2 C6 C5 116.0(3) . . ?
N2 C6 C7 125.4(3) . . ?
C5 C6 C7 118.6(3) . . ?
C28 C27 H27 119.4 . . ?
C28 C27 C26 121.2(4) . . ?
C26 C27 H27 119.4 . . ?
C28 C23 C22 127.0(4) . . ?
C24 C23 C28 117.9(4) . . ?
C24 C23 C22 115.1(4) . . ?
N1 C5 C6 115.5(3) . . ?
N1 C5 C4 121.8(3) . . ?
C4 C5 C6 122.7(3) . . ?
C43 C38 C39 116.5(4) . . ?
C43 C38 C37 127.4(4) . . ?
C39 C38 C37 116.1(4) . . ?
C15 C20 C21 120.4(3) . . ?
C19 C20 C15 118.8(4) . . ?
C19 C20 C21 120.8(3) . . ?
C43 C42 H42 118.6 . . ?
C41 C42 C43 122.9(4) . . ?
C41 C42 H42 118.6 . . ?
C30 C31 H31 119.8 . . ?
C32 C31 C30 120.4(5) . . ?
C32 C31 H31 119.8 . . ?
C39 C40 H40 120.0 . . ?
C39 C40 C41 120.0(4) . . ?
C41 C40 H40 120.0 . . ?
C23 C22 H22A 107.3 . . ?
C23 C22 H22B 107.3 . . ?
H22A C22 H22B 106.9 . . ?
C21 C22 C23 120.2(3) . . ?
C21 C22 H22A 107.3 . . ?
C21 C22 H22B 107.3 . . ?
C20 C21 C22 111.5(3) . . ?
C20 C21 H21A 109.3 . . ?
C20 C21 H21B 109.3 . . ?
C22 C21 H21A 109.3 . . ?
C22 C21 H21B 109.3 . . ?
H21A C21 H21B 108.0 . . ?
C30 C35 C36 120.2(4) . . ?
C34 C35 C30 119.3(4) . . ?
C34 C35 C36 120.5(4) . . ?
C6 C7 H7A 109.5 . . ?
C6 C7 H7B 109.5 . . ?
C6 C7 H7C 109.5 . . ?
H7A C7 H7B 109.5 . . ?
H7A C7 H7C 109.5 . . ?
H7B C7 H7C 109.5 . . ?
C38 C39 H39 118.3 . . ?
C40 C39 C38 123.4(4) . . ?
C40 C39 H39 118.3 . . ?
C42 C41 H41 120.9 . . ?
C40 C41 C42 118.1(4) . . ?
C40 C41 H41 120.9 . . ?
C5 C4 H4 120.3 . . ?
C5 C4 C3 119.4(4) . . ?
C3 C4 H4 120.3 . . ?
C15 C16 H16 119.5 . . ?
C15 C16 C17 121.0(4) . . ?
C17 C16 H16 119.5 . . ?
N1 C1 H1 118.5 . . ?
N1 C1 C2 123.1(4) . . ?
C2 C1 H1 118.5 . . ?
C23 C24 H24 118.7 . . ?
C25 C24 C23 122.7(5) . . ?
C25 C24 H24 118.7 . . ?
C38 C37 H37A 107.4 . . ?
C38 C37 H37B 107.4 . . ?
H37A C37 H37B 106.9 . . ?
C36 C37 C38 119.7(4) . . ?
C36 C37 H37A 107.4 . . ?
C36 C37 H37B 107.4 . . ?
C35 C36 H36A 108.9 . . ?
C35 C36 H36B 108.9 . . ?
C37 C36 C35 113.3(4) . . ?
C37 C36 H36A 108.9 . . ?
C37 C36 H36B 108.9 . . ?
H36A C36 H36B 107.7 . . ?
C20 C19 H19 119.3 . . ?
C18 C19 C20 121.3(4) . . ?
C18 C19 H19 119.3 . . ?
C24 C25 H25 119.7 . . ?
C24 C25 C26 120.6(5) . . ?
C26 C25 H25 119.7 . . ?
C27 C26 H26 120.7 . . ?
C25 C26 C27 118.6(5) . . ?
C25 C26 H26 120.7 . . ?
C31 C32 H32 120.1 . . ?
C33 C32 C31 119.8(5) . . ?
C33 C32 H32 120.1 . . ?
C35 C34 H34 119.8 . . ?
C35 C34 C33 120.4(5) . . ?
C33 C34 H34 119.8 . . ?
C19 C18 H18 119.9 . . ?
C17 C18 C19 120.1(4) . . ?
C17 C18 H18 119.9 . . ?
C4 C3 H3 121.0 . . ?
C2 C3 C4 118.0(4) . . ?
C2 C3 H3 121.0 . . ?
C32 C33 C34 120.6(5) . . ?
C32 C33 H33 119.7 . . ?
C34 C33 H33 119.7 . . ?
C16 C17 H17 120.2 . . ?
C18 C17 C16 119.5(4) . . ?
C18 C17 H17 120.2 . . ?
C1 C2 H2 120.4 . . ?
C3 C2 C1 119.2(4) . . ?
C3 C2 H2 120.4 . . ?

loop_
_geom_bond_atom_site_label_1
_geom_bond_atom_site_label_2
_geom_bond_distance
_geom_bond_site_symmetry_2
_geom_bond_publ_flag
Br2 Ni1 2.5384(6) . ?
Br2 Ni1 2.5640(6) 3_666 ?
Br1 Ni1 2.4975(8) . ?
Ni1 N2 2.102(3) . ?
Ni1 N1 2.042(3) . ?
Ni1 O1 2.161(4) . ?
F1 C13 1.366(4) . ?
N2 C8 1.437(4) . ?
N2 C6 1.275(4) . ?
N1 C5 1.346(5) . ?
N1 C1 1.318(5) . ?
O1 H1A 0.8749 . ?
O1 H1B 0.8731 . ?
C8 C9 1.393(5) . ?
C8 C13 1.372(5) . ?
C28 C14 1.516(5) . ?
C28 C27 1.389(5) . ?
C28 C23 1.407(5) . ?
C11 C10 1.387(5) . ?
C11 C12 1.386(5) . ?
C11 C29 1.532(5) . ?
C9 C10 1.399(4) . ?
C9 C14 1.522(5) . ?
C13 C12 1.376(5) . ?
C10 H10 0.9300 . ?
C12 H12 0.9300 . ?
C43 C29 1.525(5) . ?
C43 C38 1.398(5) . ?
C43 C42 1.385(5) . ?
C29 H29 0.9800 . ?
C29 C30 1.515(5) . ?
C15 C14 1.528(4) . ?
C15 C20 1.398(5) . ?
C15 C16 1.384(5) . ?
C30 C31 1.391(5) . ?
C30 C35 1.390(6) . ?
C14 H14 0.9800 . ?
C6 C5 1.483(5) . ?
C6 C7 1.490(5) . ?
C27 H27 0.9300 . ?
C27 C26 1.405(7) . ?
C23 C22 1.523(6) . ?
C23 C24 1.393(6) . ?
C5 C4 1.382(5) . ?
C38 C39 1.410(6) . ?
C38 C37 1.508(6) . ?
C20 C21 1.490(5) . ?
C20 C19 1.394(5) . ?
C42 H42 0.9300 . ?
C42 C41 1.381(6) . ?
C31 H31 0.9300 . ?
C31 C32 1.381(7) . ?
C40 H40 0.9300 . ?
C40 C39 1.351(6) . ?
C40 C41 1.375(6) . ?
C22 H22A 0.9700 . ?
C22 H22B 0.9700 . ?
C22 C21 1.511(6) . ?
C21 H21A 0.9700 . ?
C21 H21B 0.9700 . ?
C35 C36 1.508(6) . ?
C35 C34 1.381(6) . ?
C7 H7A 0.9600 . ?
C7 H7B 0.9600 . ?
C7 H7C 0.9600 . ?
C39 H39 0.9300 . ?
C41 H41 0.9300 . ?
C4 H4 0.9300 . ?
C4 C3 1.392(6) . ?
C16 H16 0.9300 . ?
C16 C17 1.396(5) . ?
C1 H1 0.9300 . ?
C1 C2 1.385(6) . ?
C24 H24 0.9300 . ?
C24 C25 1.349(7) . ?
C37 H37A 0.9700 . ?
C37 H37B 0.9700 . ?
C37 C36 1.506(7) . ?
C36 H36A 0.9700 . ?
C36 H36B 0.9700 . ?
C19 H19 0.9300 . ?
C19 C18 1.375(7) . ?
C25 H25 0.9300 . ?
C25 C26 1.375(7) . ?
C26 H26 0.9300 . ?
C32 H32 0.9300 . ?
C32 C33 1.359(8) . ?
C34 H34 0.9300 . ?
C34 C33 1.385(7) . ?
C18 H18 0.9300 . ?
C18 C17 1.367(7) . ?
C3 H3 0.9300 . ?
C3 C2 1.373(7) . ?
C33 H33 0.9300 . ?
C17 H17 0.9300 . ?
C2 H2 0.9300 . ?

loop_
_smtbx_masks_void_nr
_smtbx_masks_void_average_x
_smtbx_masks_void_average_y
_smtbx_masks_void_average_z
_smtbx_masks_void_volume
_smtbx_masks_void_count_electrons
_smtbx_masks_void_content
1 0.500 -0.323 0.797 1186.1 363.5 ?
